data_1562205
loop_
_publ_author_name
'M\;aczka, Miros\/law'
'Hermanowicz, Krzysztof'
'Majchrowski, Andrzej'
'Kroenke, \/Lukasz'
'Pietraszko, Adam'
'Ptak, Maciej'

_publ_section_title
;
 Growth and characterization of nonlinear optical telluromolybdate CoTeMoO
 6 single crystals
;
_journal_name_full 'Journal of Solid State Chemistry'
_journal_page_first 142
_journal_page_last 148
_journal_paper_doi 10.1016/j.jssc.2014.08.023
_journal_volume 220
_journal_year 2014
_chemical_formula_sum 'Co Mo O6 Te'
_chemical_formula_weight 378.47
_space_group_IT_number 18
_space_group_name_Hall 'P 2 2ab'
_space_group_name_H-M_alt 'P 21 21 2'
_symmetry_cell_setting orthorhombic
_symmetry_space_group_name_H-M 'P 21 21 2'
_atom_sites_solution_primary direct
_atom_sites_solution_secondary difmap
_audit_creation_method SHELXL-97
_cell_angle_alpha 90.00
_cell_angle_beta 90.00
_cell_angle_gamma 90.00
_cell_formula_units_Z 2
_cell_length_a 5.2427(10)
_cell_length_b 5.0621(11)
_cell_length_c 8.8464(18)
_cell_measurement_temperature 298(2)
_cell_volume 234.78(8)
_computing_cell_refinement 'CrysAlis v171.33.42'
_computing_data_collection 'CrysAlis v171.33.42'
_computing_data_reduction 'CrysAlis v171.33.42'
_computing_molecular_graphics 'Diamond 3.2'
_computing_structure_refinement 'SHELXL-97 (Sheldrick, 1997)'
_computing_structure_solution 'SHELXS-97 (Sheldrick, 1990)'
_diffrn_ambient_temperature 298(2)
_diffrn_measured_fraction_theta_full 0.960
_diffrn_measured_fraction_theta_max 0.960
_diffrn_measurement_device_type KM4CCD
_diffrn_measurement_method CCD
_diffrn_radiation_monochromator graphite
_diffrn_radiation_source 'fine-focus sealed tube'
_diffrn_radiation_type MoK\a
_diffrn_radiation_wavelength 0.71073
_diffrn_reflns_av_R_equivalents 0.0470
_diffrn_reflns_av_sigmaI/netI 0.0270
_diffrn_reflns_limit_h_max 7
_diffrn_reflns_limit_h_min -5
_diffrn_reflns_limit_k_max 6
_diffrn_reflns_limit_k_min -6
_diffrn_reflns_limit_l_max 11
_diffrn_reflns_limit_l_min -12
_diffrn_reflns_number 2587
_diffrn_reflns_theta_full 29.64
_diffrn_reflns_theta_max 29.64
_diffrn_reflns_theta_min 4.52
_exptl_absorpt_coefficient_mu 12.237
_exptl_absorpt_correction_T_max 1.4854
_exptl_absorpt_correction_T_min 0.3221
_exptl_absorpt_correction_type analytical
_exptl_absorpt_process_details 'CrysAlis v171.33.42'
_exptl_crystal_colour blue
_exptl_crystal_density_diffrn 5.354
_exptl_crystal_density_method 'not measured'
_exptl_crystal_description plate
_exptl_crystal_F_000 338
_exptl_crystal_size_max 0.22
_exptl_crystal_size_mid 0.14
_exptl_crystal_size_min 0.08
_refine_diff_density_max 3.029
_refine_diff_density_min -1.850
_refine_diff_density_rms 0.462
_refine_ls_abs_structure_details 'Flack H D (1983), Acta Cryst. A39, 876-881'
_refine_ls_abs_structure_Flack 0.06(11)
_refine_ls_extinction_coef 0.0063(10)
_refine_ls_extinction_expression Fc^*^=kFc[1+0.001xFc^2^\l^3^/sin(2\q)]^-1/4^
_refine_ls_extinction_method SHELXL
_refine_ls_goodness_of_fit_ref 1.223
_refine_ls_matrix_type full
_refine_ls_number_parameters 44
_refine_ls_number_reflns 621
_refine_ls_number_restraints 0
_refine_ls_restrained_S_all 1.223
_refine_ls_R_factor_all 0.0426
_refine_ls_R_factor_gt 0.0416
_refine_ls_shift/su_max 0.000
_refine_ls_shift/su_mean 0.000
_refine_ls_structure_factor_coef Fsqd
_refine_ls_weighting_details 'calc w=1/[\s^2^(Fo^2^)+(0.0350P)^2^+5.0000P] where P=(Fo^2^+2Fc^2^)/3'
_refine_ls_weighting_scheme calc
_refine_ls_wR_factor_gt 0.0929
_refine_ls_wR_factor_ref 0.0935
_reflns_number_gt 605
_reflns_number_total 621
_reflns_threshold_expression >2sigma(I)
_cod_data_source_file JSSC-2014-220-142.CIF
_cod_data_source_block ctmort
_cod_database_code 1562205

loop_
_symmetry_equiv_pos_as_xyz
'x, y, z'
'-x, -y, z'
'-x+1/2, y+1/2, -z'
'x+1/2, -y+1/2, -z'

loop_
_atom_site_label
_atom_site_type_symbol
_atom_site_fract_x
_atom_site_fract_y
_atom_site_fract_z
_atom_site_U_iso_or_equiv
_atom_site_adp_type
_atom_site_occupancy
_atom_site_symmetry_multiplicity
_atom_site_calc_flag
_atom_site_refinement_flags
_atom_site_disorder_assembly
_atom_site_disorder_group
Co1 Co 1.0000 1.0000 0.47495(13) 0.0102(2) Uani 1 2 d S . .
Te1 Te 1.0000 0.5000 0.74597(6) 0.00696(11) Uani 1 2 d S . .
Mo1 Mo 1.0000 0.5000 0.19311(8) 0.00871(14) Uani 1 2 d S . .
O1 O 0.7088(11) 0.1541(11) 0.9242(7) 0.0145(12) Uani 1 1 d . . .
O2 O 0.8157(11) 0.2399(10) 0.2935(6) 0.0136(12) Uani 1 1 d . . .
O3 O 0.8239(10) 0.2795(10) 0.6085(6) 0.0101(10) Uani 1 1 d . . .

loop_
_atom_site_aniso_label
_atom_site_aniso_U_11
_atom_site_aniso_U_22
_atom_site_aniso_U_33
_atom_site_aniso_U_23
_atom_site_aniso_U_13
_atom_site_aniso_U_12
Co1 0.0089(4) 0.0092(5) 0.0125(6) 0.000 0.000 0.0003(9)
Te1 0.0066(2) 0.0078(2) 0.0065(2) 0.000 0.000 0.0005(4)
Mo1 0.0095(3) 0.0083(3) 0.0083(3) 0.000 0.000 -0.0049(6)
O1 0.018(2) 0.017(3) 0.009(2) 0.002(2) -0.006(2) -0.009(2)
O2 0.014(2) 0.007(2) 0.020(3) -0.001(2) 0.003(2) -0.0040(19)
O3 0.0087(19) 0.015(2) 0.007(2) -0.004(2) -0.0005(18) -0.0014(19)

loop_
_atom_type_symbol
_atom_type_description
_atom_type_scat_dispersion_real
_atom_type_scat_dispersion_imag
_atom_type_scat_source
O O 0.0106 0.0060 'International Tables Vol C Tables 4.2.6.8 and 6.1.1.4'
Co Co 0.3494 0.9721 'International Tables Vol C Tables 4.2.6.8 and 6.1.1.4'
Mo Mo -1.6832 0.6857 'International Tables Vol C Tables 4.2.6.8 and 6.1.1.4'
Te Te -0.5308 1.6751 'International Tables Vol C Tables 4.2.6.8 and 6.1.1.4'

loop_
_geom_angle_atom_site_label_1
_geom_angle_atom_site_label_2
_geom_angle_atom_site_label_3
_geom_angle
_geom_angle_site_symmetry_1
_geom_angle_site_symmetry_3
O3 Co1 O3 110.1(3) 2_765 1_565
O3 Co1 O3 101.13(13) 2_765 3_656
O3 Co1 O3 101.43(12) 1_565 3_656
O3 Co1 O3 101.43(12) 2_765 4_566
O3 Co1 O3 101.13(13) 1_565 4_566
O3 Co1 O3 140.1(3) 3_656 4_566
O3 Co1 O2 81.1(2) 2_765 2_765
O3 Co1 O2 168.3(2) 1_565 2_765
O3 Co1 O2 79.3(2) 3_656 2_765
O3 Co1 O2 72.3(2) 4_566 2_765
O3 Co1 O2 168.3(2) 2_765 1_565
O3 Co1 O2 81.1(2) 1_565 1_565
O3 Co1 O2 72.3(2) 3_656 1_565
O3 Co1 O2 79.3(2) 4_566 1_565
O2 Co1 O2 88.1(3) 2_765 1_565
O3 Te1 O3 100.0(3) . 2_765
O3 Te1 O2 86.3(2) . 4_556
O3 Te1 O2 81.3(2) 2_765 4_556
O3 Te1 O2 81.3(2) . 3_656
O3 Te1 O2 86.3(2) 2_765 3_656
O2 Te1 O2 160.7(3) 4_556 3_656
O1 Mo1 O1 104.7(4) 4_556 3_656
O1 Mo1 O2 106.4(3) 4_556 2_765
O1 Mo1 O2 107.6(3) 3_656 2_765
O1 Mo1 O2 107.6(3) 4_556 .
O1 Mo1 O2 106.4(3) 3_656 .
O2 Mo1 O2 122.9(4) 2_765 .
Mo1 O2 Te1 138.3(3) . 3_646
Mo1 O2 Co1 120.2(3) . 1_545
Te1 O2 Co1 98.5(2) 3_646 1_545
Te1 O3 Co1 123.7(3) . 1_545
Te1 O3 Co1 107.3(2) . 3_646
Co1 O3 Co1 120.7(2) 1_545 3_646

loop_
_geom_bond_atom_site_label_1
_geom_bond_atom_site_label_2
_geom_bond_distance
_geom_bond_site_symmetry_2
Co1 O3 2.061(5) 2_765
Co1 O3 2.061(5) 1_565
Co1 O3 2.162(5) 3_656
Co1 O3 2.162(5) 4_566
Co1 O2 2.233(6) 2_765
Co1 O2 2.233(6) 1_565
Te1 O3 1.892(5) .
Te1 O3 1.892(5) 2_765
Te1 O2 2.082(6) 4_556
Te1 O2 2.082(6) 3_656
Mo1 O1 1.698(5) 4_556
Mo1 O1 1.698(5) 3_656
Mo1 O2 1.859(5) 2_765
Mo1 O2 1.859(5) .
O1 Mo1 1.698(5) 3_646
O2 Te1 2.082(6) 3_646
O2 Co1 2.233(6) 1_545
O3 Co1 2.061(5) 1_545
O3 Co1 2.162(5) 3_646
